data_7252013
loop_
_publ_author_name
'Arman, Amin'
'Nowrouzi, Najmeh'
'Abbasi, Mohammad'
'Janczak, Jan'

_publ_section_title
;
 Visible-light photocatalytic synthesis of imidazole-2-thiones in water
 using cobalt phthalocyanine
;
_journal_issue 30
_journal_name_full 'RSC Advances'
_journal_page_first 27878
_journal_page_last 27883
_journal_paper_doi 10.1039/D6RA03480B
_journal_volume 16
_journal_year 2026
_chemical_formula_moiety 'C11 H12 N2 S'
_chemical_formula_sum 'C11 H12 N2 S'
_chemical_formula_weight 204.29
_space_group_crystal_system monoclinic
_space_group_IT_number 14
_space_group_name_Hall '-P 2ybc'
_space_group_name_H-M_alt 'P 1 21/c 1'
_atom_sites_solution_hydrogens geom
_atom_sites_solution_primary direct
_atom_sites_solution_secondary difmap
_audit_creation_method SHELXL-2018/3
_audit_update_record
;
2026-02-03 deposited with the CCDC.	2026-05-19 downloaded from the CCDC.
;
_cell_angle_alpha 90
_cell_angle_beta 97.650(6)
_cell_angle_gamma 90
_cell_formula_units_Z 4
_cell_length_a 6.7572(5)
_cell_length_b 7.7852(3)
_cell_length_c 20.6357(12)
_cell_measurement_reflns_used 2424
_cell_measurement_temperature 295(2)
_cell_measurement_theta_max 24.4320
_cell_measurement_theta_min 3.2810
_cell_volume 1075.90(11)
_computing_cell_refinement
;
CrysAlisPro 1.171.42.93a (Rigaku Oxford Diffraction, 2023)
;
_computing_data_collection
;
CrysAlisPro 1.171.42.93a (Rigaku Oxford Diffraction, 2023)
;
_computing_data_reduction
;
CrysAlisPro 1.171.42.93a (Rigaku Oxford Diffraction, 2023)
;
_computing_molecular_graphics
;
Brandenburg & Putz (2006). Diamond 3.0. Crystal and Molecular
Structure Visualisation, University of Bonn, Germany
;
_computing_structure_refinement 'SHELXL-2018/3 (Sheldrick, 2018)'
_computing_structure_solution 'SHELXT 2014/5 (Sheldrick, 2014)'
_diffrn_ambient_temperature 295(2)
_diffrn_detector 'CCD plate'
_diffrn_detector_area_resol_mean 10.6249
_diffrn_measured_fraction_theta_full 0.999
_diffrn_measured_fraction_theta_max 0.892
_diffrn_measurement_device 'four-circle diffractometer'
_diffrn_measurement_device_type 'Xcalibur, Atlas'
_diffrn_measurement_method \w-scan
_diffrn_radiation_type MoK\a
_diffrn_radiation_wavelength 0.71073
_diffrn_reflns_av_R_equivalents 0.0330
_diffrn_reflns_av_unetI/netI 0.0506
_diffrn_reflns_Laue_measured_fraction_full 0.999
_diffrn_reflns_Laue_measured_fraction_max 0.892
_diffrn_reflns_limit_h_max 5
_diffrn_reflns_limit_h_min -8
_diffrn_reflns_limit_k_max 10
_diffrn_reflns_limit_k_min -10
_diffrn_reflns_limit_l_max 23
_diffrn_reflns_limit_l_min -28
_diffrn_reflns_number 8353
_diffrn_reflns_point_group_measured_fraction_full 0.999
_diffrn_reflns_point_group_measured_fraction_max 0.892
_diffrn_reflns_theta_full 25.242
_diffrn_reflns_theta_max 29.234
_diffrn_reflns_theta_min 2.800
_diffrn_source 'fine-focus sealed X-ray tube'
_exptl_absorpt_coefficient_mu 0.262
_exptl_absorpt_correction_T_max 1.0000
_exptl_absorpt_correction_T_min 0.9782
_exptl_absorpt_correction_type multi-scan
_exptl_absorpt_process_details
;
CrysAlisPro 1.171.42.93a (Rigaku Oxford Diffraction, 2023)
Empirical absorption correction using spherical harmonics,
implemented in SCALE3 ABSPACK scaling algorithm.
;
_exptl_crystal_colour colourless
_exptl_crystal_density_diffrn 1.261
_exptl_crystal_description parallelepiped
_exptl_crystal_F_000 432
_exptl_crystal_size_max 0.272
_exptl_crystal_size_mid 0.254
_exptl_crystal_size_min 0.078
_refine_diff_density_max 0.210
_refine_diff_density_min -0.268
_refine_diff_density_rms 0.046
_refine_ls_extinction_method none
_refine_ls_goodness_of_fit_ref 1.003
_refine_ls_hydrogen_treatment constr
_refine_ls_matrix_type full
_refine_ls_number_parameters 128
_refine_ls_number_reflns 2613
_refine_ls_number_restraints 0
_refine_ls_restrained_S_all 1.003
_refine_ls_R_factor_all 0.1021
_refine_ls_R_factor_gt 0.0505
_refine_ls_shift/su_max 0.000
_refine_ls_shift/su_mean 0.000
_refine_ls_structure_factor_coef Fsqd
_refine_ls_weighting_details 'w=1/[\s^2^(Fo^2^)+(0.0467P)^2^+0.3158P] where P=(Fo^2^+2Fc^2^)/3'
_refine_ls_weighting_scheme calc
_refine_ls_wR_factor_gt 0.1022
_refine_ls_wR_factor_ref 0.1291
_reflns_Friedel_coverage 0.000
_reflns_number_gt 1556
_reflns_number_total 2613
_reflns_threshold_expression 'I > 2\s(I)'
_cod_data_source_file d6ra03480b2.cif
_cod_data_source_block AA_1_RT
_cod_original_sg_symbol_H-M 'P 21/c'
_cod_database_code 7252013
_shelx_shelxl_version_number 2018/3
_shelx_space_group_comment
;
The symmetry employed for this shelxl refinement is uniquely defined
by the following loop, which should always be used as a source of
symmetry information in preference to the above space-group names.
They are only intended as comments.
;
_shelx_estimated_absorpt_t_min 0.932
_shelx_estimated_absorpt_t_max 0.980
_exptl_absorpt_special_details
;
Empirical correction (ABSPACK) includes:
- Absorption correction using spherical harmonics
- Frame scaling
;

loop_
_space_group_symop_operation_xyz
'x, y, z'
'-x, y+1/2, -z+1/2'
'-x, -y, -z'
'x, -y-1/2, z-1/2'

loop_
_atom_site_label
_atom_site_type_symbol
_atom_site_fract_x
_atom_site_fract_y
_atom_site_fract_z
_atom_site_U_iso_or_equiv
_atom_site_adp_type
_atom_site_occupancy
_atom_site_site_symmetry_order
_atom_site_calc_flag
_atom_site_refinement_flags_posn
_atom_site_refinement_flags_adp
_atom_site_refinement_flags_occupancy
_atom_site_disorder_assembly
_atom_site_disorder_group
S1 S 0.79532(10) 0.71433(8) 0.45272(3) 0.0581(2) Uani 1 1 d . . . . .
C1 C 0.5908(3) 0.8337(3) 0.42784(9) 0.0390(5) Uani 1 1 d . . . . .
N1 N 0.3992(3) 0.7784(2) 0.41424(8) 0.0408(4) Uani 1 1 d . . . . .
C2 C 0.2754(4) 0.9150(3) 0.39437(12) 0.0551(6) Uani 1 1 d . . . . .
H2 H 0.138049 0.910234 0.381997 0.066 Uiso 1 1 calc R U . . .
C3 C 0.3893(4) 1.0544(3) 0.39626(12) 0.0566(7) Uani 1 1 d . . . . .
H3 H 0.345714 1.165334 0.385479 0.068 Uiso 1 1 calc R U . . .
N2 N 0.5826(3) 1.0058(2) 0.41692(9) 0.0461(5) Uani 1 1 d . . . . .
C4 C 0.7557(4) 1.1195(3) 0.42399(14) 0.0684(8) Uani 1 1 d . . . . .
H4A H 0.846818 1.085494 0.461513 0.103 Uiso 1 1 calc R U . . .
H4B H 0.712995 1.235507 0.429563 0.103 Uiso 1 1 calc R U . . .
H4C H 0.821189 1.112185 0.385557 0.103 Uiso 1 1 calc R U . . .
C5 C 0.3323(4) 0.6016(3) 0.41990(10) 0.0483(6) Uani 1 1 d . . . . .
H5A H 0.215807 0.600982 0.442738 0.058 Uiso 1 1 calc R U . . .
H5B H 0.436780 0.537027 0.446063 0.058 Uiso 1 1 calc R U . . .
C6 C 0.2807(3) 0.5131(2) 0.35470(10) 0.0405(5) Uani 1 1 d . . . . .
C7 C 0.0952(4) 0.4406(3) 0.33703(12) 0.0513(6) Uani 1 1 d . . . . .
H7 H -0.002392 0.451367 0.364596 0.062 Uiso 1 1 calc R U . . .
C8 C 0.0526(4) 0.3519(3) 0.27854(13) 0.0662(8) Uani 1 1 d . . . . .
H8 H -0.072816 0.302970 0.267240 0.079 Uiso 1 1 calc R U . . .
C9 C 0.1948(5) 0.3363(3) 0.23737(13) 0.0663(8) Uani 1 1 d . . . . .
H9 H 0.166051 0.276718 0.198175 0.080 Uiso 1 1 calc R U . . .
C10 C 0.3797(5) 0.4086(3) 0.25410(13) 0.0655(8) Uani 1 1 d . . . . .
H10 H 0.476103 0.398729 0.226065 0.079 Uiso 1 1 calc R U . . .
C11 C 0.4229(4) 0.4959(3) 0.31243(11) 0.0540(6) Uani 1 1 d . . . . .
H11 H 0.548929 0.543779 0.323579 0.065 Uiso 1 1 calc R U . . .

loop_
_atom_site_aniso_label
_atom_site_aniso_U_11
_atom_site_aniso_U_22
_atom_site_aniso_U_33
_atom_site_aniso_U_23
_atom_site_aniso_U_13
_atom_site_aniso_U_12
S1 0.0451(4) 0.0619(4) 0.0655(4) 0.0082(3) 0.0004(3) 0.0088(3)
C1 0.0410(14) 0.0418(12) 0.0346(11) -0.0011(9) 0.0063(9) -0.0005(9)
N1 0.0394(12) 0.0373(9) 0.0459(10) -0.0022(8) 0.0071(9) -0.0015(8)
C2 0.0410(15) 0.0531(15) 0.0700(16) -0.0009(12) 0.0031(12) 0.0085(12)
C3 0.0588(18) 0.0403(13) 0.0695(16) 0.0010(11) 0.0046(14) 0.0121(12)
N2 0.0488(13) 0.0372(10) 0.0519(11) -0.0020(8) 0.0055(9) -0.0046(9)
C4 0.072(2) 0.0538(15) 0.0794(18) -0.0040(14) 0.0087(15) -0.0210(14)
C5 0.0541(16) 0.0466(13) 0.0452(13) 0.0028(10) 0.0106(11) -0.0109(11)
C6 0.0454(14) 0.0317(11) 0.0444(12) 0.0045(9) 0.0057(10) -0.0010(9)
C7 0.0449(16) 0.0491(13) 0.0600(15) -0.0037(11) 0.0077(12) 0.0009(11)
C8 0.0551(19) 0.0651(17) 0.0735(18) -0.0143(14) -0.0100(15) -0.0039(13)
C9 0.080(2) 0.0645(16) 0.0517(15) -0.0136(13) -0.0011(15) 0.0052(15)
C10 0.076(2) 0.0686(17) 0.0553(15) -0.0072(13) 0.0219(15) -0.0037(15)
C11 0.0547(17) 0.0546(14) 0.0538(15) -0.0018(12) 0.0119(13) -0.0099(12)

loop_
_atom_type_symbol
_atom_type_description
_atom_type_scat_dispersion_real
_atom_type_scat_dispersion_imag
_atom_type_scat_source
C C 0.0033 0.0016 'International Tables Vol C Tables 4.2.6.8 and 6.1.1.4'
H H 0.0000 0.0000 'International Tables Vol C Tables 4.2.6.8 and 6.1.1.4'
N N 0.0061 0.0033 'International Tables Vol C Tables 4.2.6.8 and 6.1.1.4'
S S 0.1246 0.1234 'International Tables Vol C Tables 4.2.6.8 and 6.1.1.4'

loop_
_geom_angle_atom_site_label_1
_geom_angle_atom_site_label_2
_geom_angle_atom_site_label_3
_geom_angle
_geom_angle_site_symmetry_1
_geom_angle_site_symmetry_3
_geom_angle_publ_flag
N1 C1 N2 105.15(18) . . ?
N1 C1 S1 127.47(16) . . ?
N2 C1 S1 127.38(18) . . ?
C1 N1 C2 109.92(18) . . ?
C1 N1 C5 125.41(19) . . ?
C2 N1 C5 124.7(2) . . ?
C3 C2 N1 107.2(2) . . ?
C3 C2 H2 126.4 . . ?
N1 C2 H2 126.4 . . ?
C2 C3 N2 107.9(2) . . ?
C2 C3 H3 126.0 . . ?
N2 C3 H3 126.0 . . ?
C1 N2 C3 109.85(19) . . ?
C1 N2 C4 124.6(2) . . ?
C3 N2 C4 125.5(2) . . ?
N2 C4 H4A 109.5 . . ?
N2 C4 H4B 109.5 . . ?
H4A C4 H4B 109.5 . . ?
N2 C4 H4C 109.5 . . ?
H4A C4 H4C 109.5 . . ?
H4B C4 H4C 109.5 . . ?
N1 C5 C6 113.36(17) . . ?
N1 C5 H5A 108.9 . . ?
C6 C5 H5A 108.9 . . ?
N1 C5 H5B 108.9 . . ?
C6 C5 H5B 108.9 . . ?
H5A C5 H5B 107.7 . . ?
C7 C6 C11 118.4(2) . . ?
C7 C6 C5 121.1(2) . . ?
C11 C6 C5 120.4(2) . . ?
C6 C7 C8 120.7(2) . . ?
C6 C7 H7 119.7 . . ?
C8 C7 H7 119.7 . . ?
C9 C8 C7 120.2(3) . . ?
C9 C8 H8 119.9 . . ?
C7 C8 H8 119.9 . . ?
C8 C9 C10 119.9(2) . . ?
C8 C9 H9 120.1 . . ?
C10 C9 H9 120.1 . . ?
C9 C10 C11 120.1(3) . . ?
C9 C10 H10 119.9 . . ?
C11 C10 H10 119.9 . . ?
C10 C11 C6 120.8(2) . . ?
C10 C11 H11 119.6 . . ?
C6 C11 H11 119.6 . . ?

loop_
_geom_bond_atom_site_label_1
_geom_bond_atom_site_label_2
_geom_bond_distance
_geom_bond_site_symmetry_2
_geom_bond_publ_flag
S1 C1 1.687(2) . ?
C1 N1 1.358(3) . ?
C1 N2 1.359(3) . ?
N1 C2 1.381(3) . ?
N1 C5 1.458(3) . ?
C2 C3 1.328(3) . ?
C2 H2 0.9300 . ?
C3 N2 1.372(3) . ?
C3 H3 0.9300 . ?
N2 C4 1.458(3) . ?
C4 H4A 0.9600 . ?
C4 H4B 0.9600 . ?
C4 H4C 0.9600 . ?
C5 C6 1.511(3) . ?
C5 H5A 0.9700 . ?
C5 H5B 0.9700 . ?
C6 C7 1.379(3) . ?
C6 C11 1.388(3) . ?
C7 C8 1.387(3) . ?
C7 H7 0.9300 . ?
C8 C9 1.370(4) . ?
C8 H8 0.9300 . ?
C9 C10 1.372(4) . ?
C9 H9 0.9300 . ?
C10 C11 1.379(3) . ?
C10 H10 0.9300 . ?
C11 H11 0.9300 . ?

loop_
_geom_torsion_atom_site_label_1
_geom_torsion_atom_site_label_2
_geom_torsion_atom_site_label_3
_geom_torsion_atom_site_label_4
_geom_torsion
_geom_torsion_site_symmetry_1
_geom_torsion_site_symmetry_2
_geom_torsion_site_symmetry_3
_geom_torsion_site_symmetry_4
_geom_torsion_publ_flag
N2 C1 N1 C2 0.8(2) . . . . ?
S1 C1 N1 C2 -179.06(17) . . . . ?
N2 C1 N1 C5 -178.95(18) . . . . ?
S1 C1 N1 C5 1.2(3) . . . . ?
C1 N1 C2 C3 -0.6(3) . . . . ?
C5 N1 C2 C3 179.1(2) . . . . ?
N1 C2 C3 N2 0.2(3) . . . . ?
N1 C1 N2 C3 -0.7(2) . . . . ?
S1 C1 N2 C3 179.16(17) . . . . ?
N1 C1 N2 C4 -178.6(2) . . . . ?
S1 C1 N2 C4 1.2(3) . . . . ?
C2 C3 N2 C1 0.3(3) . . . . ?
C2 C3 N2 C4 178.2(2) . . . . ?
C1 N1 C5 C6 -105.5(2) . . . . ?
C2 N1 C5 C6 74.8(3) . . . . ?
N1 C5 C6 C7 -124.1(2) . . . . ?
N1 C5 C6 C11 59.0(3) . . . . ?
C11 C6 C7 C8 0.4(3) . . . . ?
C5 C6 C7 C8 -176.6(2) . . . . ?
C6 C7 C8 C9 -0.4(4) . . . . ?
C7 C8 C9 C10 0.0(4) . . . . ?
C8 C9 C10 C11 0.4(4) . . . . ?
C9 C10 C11 C6 -0.5(4) . . . . ?
C7 C6 C11 C10 0.1(3) . . . . ?
C5 C6 C11 C10 177.1(2) . . . . ?
